data_4516962
loop_
_publ_author_name
'Kundu, Arunangshu'
'Saikia, Swagata'
'Majumder, Manoj'
'Sengupta, Oindrila'
'Bhattacharya, Biswajit'
'De, Gobinda Chandra'
'Ghosh, Sushobhan'

_publ_section_title
;
 New Set of Multicomponent Crystals as Efficient Heterogeneous Catalysts
 for the Synthesis of Cyclic Carbonates.
;
_journal_issue 3
_journal_name_full 'ACS omega'
_journal_page_first 5221
_journal_page_last 5232
_journal_paper_doi 10.1021/acsomega.9b00101
_journal_volume 4
_journal_year 2019
_chemical_formula_sum 'C10 H10 O4'
_chemical_formula_weight 194.18
_space_group_crystal_system orthorhombic
_space_group_IT_number 33
_space_group_name_Hall 'P 2c -2n'
_space_group_name_H-M_alt 'P n a 21'
_atom_sites_solution_hydrogens geom
_audit_creation_method SHELXL-2017/1
_cell_angle_alpha 90
_cell_angle_beta 90
_cell_angle_gamma 90
_cell_formula_units_Z 8
_cell_length_a 14.7048(11)
_cell_length_b 5.6391(4)
_cell_length_c 21.9019(16)
_cell_measurement_reflns_used 5811
_cell_measurement_temperature 296(2)
_cell_measurement_theta_max 24.82
_cell_measurement_theta_min 2.92
_cell_volume 1816.1(2)
_computing_cell_refinement 'Bruker SAINT'
_computing_data_collection 'Bruker APEX2'
_computing_data_reduction 'Bruker SAINT'
_computing_molecular_graphics 'ORTEP3 (Farrugia, 1997) and Mercury (Bruno et al., 2002)'
_computing_publication_material 'SHELXL-2017/1 (Sheldrick, 2017)'
_computing_structure_refinement 'SHELXL-2017/1 (Sheldrick, 2017)'
_computing_structure_solution 'SHELXT 2014/5 (Sheldrick, 2014)'
_diffrn_ambient_temperature 296(2)
_diffrn_measured_fraction_theta_full 0.997
_diffrn_measured_fraction_theta_max 0.998
_diffrn_measurement_device_type 'Bruker Apex2 CCD diffractometer'
_diffrn_measurement_method '\w and \f scan'
_diffrn_radiation_type MoK\a
_diffrn_radiation_wavelength 0.71073
_diffrn_reflns_av_R_equivalents 0.0691
_diffrn_reflns_av_unetI/netI 0.0611
_diffrn_reflns_Laue_measured_fraction_full 0.997
_diffrn_reflns_Laue_measured_fraction_max 0.998
_diffrn_reflns_limit_h_max 18
_diffrn_reflns_limit_h_min -18
_diffrn_reflns_limit_k_max 7
_diffrn_reflns_limit_k_min -7
_diffrn_reflns_limit_l_max 27
_diffrn_reflns_limit_l_min -27
_diffrn_reflns_number 27935
_diffrn_reflns_point_group_measured_fraction_full 0.996
_diffrn_reflns_point_group_measured_fraction_max 0.997
_diffrn_reflns_theta_full 25.242
_diffrn_reflns_theta_max 26.999
_diffrn_reflns_theta_min 1.860
_diffrn_source 'Sealed tube'
_exptl_absorpt_coefficient_mu 0.111
_exptl_absorpt_correction_T_max 0.91
_exptl_absorpt_correction_T_min 0.89
_exptl_absorpt_correction_type multi-scan
_exptl_absorpt_process_details 'SADABS (Bruker, 1999)'
_exptl_crystal_colour colourless
_exptl_crystal_density_diffrn 1.420
_exptl_crystal_description block
_exptl_crystal_F_000 816
_exptl_crystal_size_max 0.300
_exptl_crystal_size_mid 0.200
_exptl_crystal_size_min 0.200
_refine_diff_density_max 0.301
_refine_diff_density_min -0.247
_refine_diff_density_rms 0.079
_refine_ls_abs_structure_details
;
 Flack x determined using 1253 quotients [(I+)-(I-)]/[(I+)+(I-)]
 (Parsons, Flack and Wagner, Acta Cryst. B69 (2013) 249-259).
;
_refine_ls_abs_structure_Flack 0.0(10)
_refine_ls_extinction_coef 0.021(6)
_refine_ls_extinction_expression Fc^*^=kFc[1+0.001xFc^2^\l^3^/sin(2\q)]^-1/4^
_refine_ls_extinction_method 'SHELXL-2017/1 (Sheldrick 2017)'
_refine_ls_goodness_of_fit_ref 1.065
_refine_ls_hydrogen_treatment constr
_refine_ls_matrix_type full
_refine_ls_number_parameters 507
_refine_ls_number_reflns 3961
_refine_ls_number_restraints 1141
_refine_ls_restrained_S_all 0.967
_refine_ls_R_factor_all 0.0748
_refine_ls_R_factor_gt 0.0574
_refine_ls_shift/su_max 0.002
_refine_ls_shift/su_mean 0.000
_refine_ls_structure_factor_coef Fsqd
_refine_ls_weighting_details 'w=1/[\s^2^(Fo^2^)+(0.1080P)^2^] where P=(Fo^2^+2Fc^2^)/3'
_refine_ls_weighting_scheme calc
_refine_ls_wR_factor_gt 0.1499
_refine_ls_wR_factor_ref 0.1683
_reflns_Friedel_coverage 0.946
_reflns_Friedel_fraction_full 0.996
_reflns_Friedel_fraction_max 0.996
_reflns_number_gt 3093
_reflns_number_total 3961
_reflns_threshold_expression 'I > 2\s(I)'
_cod_data_source_file ao9b00101_si_004.cif
_cod_data_source_block NEW
_cod_database_code 4516962
_shelx_shelxl_version_number 2017/1
_shelx_space_group_comment
;
The symmetry employed for this shelxl refinement is uniquely defined
by the following loop, which should always be used as a source of
symmetry information in preference to the above space-group names.
They are only intended as comments.
;
_shelx_estimated_absorpt_t_min 0.968
_shelx_estimated_absorpt_t_max 0.978

loop_
_space_group_symop_operation_xyz
'x, y, z'
'-x, -y, z+1/2'
'x+1/2, -y+1/2, z'
'-x+1/2, y+1/2, z+1/2'

loop_
_atom_site_label
_atom_site_type_symbol
_atom_site_fract_x
_atom_site_fract_y
_atom_site_fract_z
_atom_site_U_iso_or_equiv
_atom_site_adp_type
_atom_site_occupancy
_atom_site_site_symmetry_order
_atom_site_calc_flag
_atom_site_refinement_flags_posn
_atom_site_refinement_flags_adp
_atom_site_refinement_flags_occupancy
_atom_site_disorder_assembly
_atom_site_disorder_group
C1 C 0.2482(7) 0.790(2) 0.5338(5) 0.045(2) Uani 0.768(4) 1 d . U P A 1
C2 C 0.1786(4) 1.1281(11) 0.5649(3) 0.0433(15) Uani 0.768(4) 1 d . U P A 1
H2A H 0.119892 1.167426 0.547366 0.052 Uiso 0.768(4) 1 calc R U P A 1
H2B H 0.205821 1.270907 0.581497 0.052 Uiso 0.768(4) 1 calc R U P A 1
C3 C 0.1693(4) 0.9392(11) 0.6134(3) 0.0322(12) Uani 0.768(4) 1 d . U P A 1
H3 H 0.104920 0.910833 0.622311 0.039 Uiso 0.768(4) 1 calc R U P A 1
C4 C 0.2195(4) 0.9879(12) 0.6706(3) 0.0326(12) Uani 0.768(4) 1 d . U P A 1
H4A H 0.284077 0.999704 0.662237 0.039 Uiso 0.768(4) 1 calc R U P A 1
H4B H 0.199273 1.137060 0.687992 0.039 Uiso 0.768(4) 1 calc R U P A 1
C5 C 0.2453(4) 0.8056(11) 0.7679(3) 0.0299(13) Uani 0.768(4) 1 d . U P A 1
C6 C 0.3029(3) 0.9829(10) 0.7870(3) 0.0332(12) Uani 0.768(4) 1 d . U P A 1
H6 H 0.316958 1.107743 0.760912 0.040 Uiso 0.768(4) 1 calc R U P A 1
C7 C 0.3405(4) 0.9753(11) 0.8459(3) 0.0413(13) Uani 0.768(4) 1 d . U P A 1
H7 H 0.379762 1.094844 0.858602 0.050 Uiso 0.768(4) 1 calc R U P A 1
C8 C 0.3199(6) 0.7948(16) 0.8845(4) 0.0431(18) Uani 0.768(4) 1 d . U P A 1
H8 H 0.344501 0.792833 0.923580 0.052 Uiso 0.768(4) 1 calc R U P A 1
C9 C 0.2626(4) 0.6129(12) 0.8660(3) 0.0409(14) Uani 0.768(4) 1 d . U P A 1
H9 H 0.249315 0.488643 0.892515 0.049 Uiso 0.768(4) 1 calc R U P A 1
C10 C 0.2250(4) 0.6173(10) 0.8079(3) 0.0353(13) Uani 0.768(4) 1 d . U P A 1
H10 H 0.186540 0.495935 0.795339 0.042 Uiso 0.768(4) 1 calc R U P A 1
O1 O 0.2891(5) 0.6523(15) 0.5015(4) 0.077(2) Uani 0.768(4) 1 d . U P A 1
O2 O 0.2083(10) 0.7347(17) 0.5844(5) 0.0393(16) Uani 0.768(4) 1 d . U P A 1
O3 O 0.2370(4) 1.0199(10) 0.5204(3) 0.0569(13) Uani 0.768(4) 1 d . U P A 1
O4 O 0.2028(5) 0.7989(12) 0.7128(3) 0.0406(14) Uani 0.768(4) 1 d . U P A 1
C11 C 0.4974(7) 0.7029(19) 0.4605(4) 0.045(2) Uani 0.768(4) 1 d . U P A 1
C12 C 0.4342(4) 0.3632(11) 0.4284(3) 0.0382(13) Uani 0.768(4) 1 d . U P A 1
H12A H 0.377478 0.315973 0.447364 0.046 Uiso 0.768(4) 1 calc R U P A 1
H12B H 0.462739 0.225182 0.410148 0.046 Uiso 0.768(4) 1 calc R U P A 1
C13 C 0.4188(4) 0.5596(9) 0.3806(3) 0.0295(11) Uani 0.768(4) 1 d . U P A 1
H13 H 0.353721 0.575812 0.371835 0.035 Uiso 0.768(4) 1 calc R U P A 1
C14 C 0.4710(4) 0.5108(11) 0.3222(3) 0.0293(11) Uani 0.768(4) 1 d . U P A 1
H14A H 0.535578 0.500004 0.330709 0.035 Uiso 0.768(4) 1 calc R U P A 1
H14B H 0.451159 0.362171 0.304330 0.035 Uiso 0.768(4) 1 calc R U P A 1
C15 C 0.4960(4) 0.6956(12) 0.2261(3) 0.0287(12) Uani 0.768(4) 1 d . U P A 1
C16 C 0.4751(3) 0.8819(9) 0.1883(3) 0.0356(12) Uani 0.768(4) 1 d . U P A 1
H16 H 0.435505 1.000286 0.201166 0.043 Uiso 0.768(4) 1 calc R U P A 1
C17 C 0.5136(4) 0.8915(11) 0.1310(3) 0.0394(14) Uani 0.768(4) 1 d . U P A 1
H17 H 0.499900 1.018035 0.105334 0.047 Uiso 0.768(4) 1 calc R U P A 1
C18 C 0.5726(6) 0.7157(18) 0.1107(5) 0.047(2) Uani 0.768(4) 1 d . U P A 1
H18 H 0.597696 0.721779 0.071752 0.056 Uiso 0.768(4) 1 calc R U P A 1
C19 C 0.5929(4) 0.5327(12) 0.1498(3) 0.0470(15) Uani 0.768(4) 1 d . U P A 1
H19 H 0.633031 0.415210 0.137074 0.056 Uiso 0.768(4) 1 calc R U P A 1
C20 C 0.5549(3) 0.5186(12) 0.2078(3) 0.0389(14) Uani 0.768(4) 1 d . U P A 1
H20 H 0.568888 0.392896 0.233604 0.047 Uiso 0.768(4) 1 calc R U P A 1
O5 O 0.5401(6) 0.8424(17) 0.4921(4) 0.083(2) Uani 0.768(4) 1 d . U P A 1
O6 O 0.4932(3) 0.4743(9) 0.4713(2) 0.0492(11) Uani 0.768(4) 1 d . U P A 1
O7 O 0.4511(7) 0.763(2) 0.4085(4) 0.042(2) Uani 0.768(4) 1 d . U P A 1
O8 O 0.4536(4) 0.6996(10) 0.2819(2) 0.0376(12) Uani 0.768(4) 1 d . U P A 1
C1' C 0.263(4) 0.695(10) 0.530(3) 0.077(9) Uani 0.232(4) 1 d . U P A 2
C2' C 0.176(2) 0.367(6) 0.5742(16) 0.079(7) Uani 0.232(4) 1 d . U P A 2
H2'1 H 0.116305 0.350799 0.555567 0.094 Uiso 0.232(4) 1 calc R U P A 2
H2'2 H 0.194827 0.214993 0.590401 0.094 Uiso 0.232(4) 1 calc R U P A 2
C3' C 0.176(2) 0.545(6) 0.6203(16) 0.071(6) Uani 0.232(4) 1 d . U P A 2
H3' H 0.111814 0.577371 0.630136 0.086 Uiso 0.232(4) 1 calc R U P A 2
C4' C 0.225(2) 0.514(7) 0.6803(17) 0.077(7) Uani 0.232(4) 1 d . U P A 2
H4'1 H 0.204483 0.369109 0.700009 0.092 Uiso 0.232(4) 1 calc R U P A 2
H4'2 H 0.289515 0.502984 0.673398 0.092 Uiso 0.232(4) 1 calc R U P A 2
C5' C 0.2455(15) 0.703(4) 0.7771(13) 0.054(6) Uani 0.232(4) 1 d D U P A 2
C6' C 0.3041(13) 0.522(4) 0.7936(11) 0.052(5) Uani 0.232(4) 1 d D U P A 2
H6' H 0.317298 0.399640 0.766619 0.063 Uiso 0.232(4) 1 calc R U P A 2
C7' C 0.3424(16) 0.528(4) 0.8508(11) 0.060(6) Uani 0.232(4) 1 d D U P A 2
H7' H 0.382144 0.409328 0.863499 0.073 Uiso 0.232(4) 1 calc R U P A 2
C8' C 0.320(2) 0.714(5) 0.8889(19) 0.061(7) Uani 0.232(4) 1 d D U P A 2
H8' H 0.346226 0.715319 0.927611 0.073 Uiso 0.232(4) 1 calc R U P A 2
C9' C 0.2623(18) 0.897(5) 0.8739(12) 0.066(6) Uani 0.232(4) 1 d D U P A 2
H9' H 0.249270 1.019730 0.900840 0.079 Uiso 0.232(4) 1 calc R U P A 2
C10' C 0.2255(16) 0.885(4) 0.8165(11) 0.060(6) Uani 0.232(4) 1 d D U P A 2
H10' H 0.185764 1.003932 0.803935 0.073 Uiso 0.232(4) 1 calc R U P A 2
O1' O 0.291(2) 0.832(6) 0.5081(16) 0.093(8) Uani 0.232(4) 1 d . U P A 2
O2' O 0.209(4) 0.747(10) 0.590(3) 0.083(8) Uani 0.232(4) 1 d . U P A 2
O3' O 0.2409(18) 0.459(5) 0.5318(13) 0.091(6) Uani 0.232(4) 1 d . U P A 2
O4' O 0.205(2) 0.712(5) 0.7184(15) 0.064(6) Uani 0.232(4) 1 d . U P A 2
C11' C 0.495(3) 0.793(8) 0.470(2) 0.062(7) Uani 0.232(4) 1 d . U P A 2
C12' C 0.4380(17) 1.124(4) 0.4326(13) 0.053(5) Uani 0.232(4) 1 d . U P A 2
H12C H 0.473138 1.248322 0.413041 0.064 Uiso 0.232(4) 1 calc R U P A 2
H12D H 0.383061 1.194198 0.449321 0.064 Uiso 0.232(4) 1 calc R U P A 2
C13' C 0.4146(18) 0.937(4) 0.3879(13) 0.054(5) Uani 0.232(4) 1 d . U P A 2
H13' H 0.349846 0.899739 0.383145 0.064 Uiso 0.232(4) 1 calc R U P A 2
C14' C 0.4705(19) 0.987(5) 0.3266(13) 0.055(5) Uani 0.232(4) 1 d . U P A 2
H14C H 0.451922 1.136809 0.308551 0.066 Uiso 0.232(4) 1 calc R U P A 2
H14D H 0.535208 0.993314 0.334912 0.066 Uiso 0.232(4) 1 calc R U P A 2
C15' C 0.4951(16) 0.813(5) 0.2314(14) 0.054(6) Uani 0.232(4) 1 d . U P A 2
C16' C 0.4738(14) 0.634(5) 0.1970(14) 0.057(5) Uani 0.232(4) 1 d . U P A 2
H16' H 0.433914 0.519052 0.211478 0.068 Uiso 0.232(4) 1 calc R U P A 2
C17' C 0.5094(17) 0.613(4) 0.1399(13) 0.060(6) Uani 0.232(4) 1 d . U P A 2
H17' H 0.494200 0.484143 0.115416 0.071 Uiso 0.232(4) 1 calc R U P A 2
C18' C 0.570(3) 0.789(7) 0.118(2) 0.066(9) Uani 0.232(4) 1 d . U P A 2
H18' H 0.595621 0.783357 0.079322 0.079 Uiso 0.232(4) 1 calc R U P A 2
C19' C 0.5883(18) 0.971(5) 0.1588(14) 0.069(6) Uani 0.232(4) 1 d . U P A 2
H19' H 0.628421 1.088326 0.146015 0.083 Uiso 0.232(4) 1 calc R U P A 2
C20' C 0.5511(17) 0.994(6) 0.2185(16) 0.074(7) Uani 0.232(4) 1 d . U P A 2
H20' H 0.563810 1.118838 0.245048 0.089 Uiso 0.232(4) 1 calc R U P A 2
O5' O 0.538(2) 0.668(7) 0.5048(17) 0.121(10) Uani 0.232(4) 1 d . U P A 2
O6' O 0.4890(15) 1.018(4) 0.4793(9) 0.068(5) Uani 0.232(4) 1 d . U P A 2
O7' O 0.473(2) 0.750(7) 0.419(2) 0.051(7) Uani 0.232(4) 1 d . U P A 2
O8' O 0.4504(15) 0.803(4) 0.2888(12) 0.055(5) Uani 0.232(4) 1 d . U P A 2

loop_
_atom_site_aniso_label
_atom_site_aniso_U_11
_atom_site_aniso_U_22
_atom_site_aniso_U_33
_atom_site_aniso_U_23
_atom_site_aniso_U_13
_atom_site_aniso_U_12
C1 0.049(4) 0.053(4) 0.033(4) -0.013(4) 0.009(3) 0.009(4)
C2 0.053(3) 0.034(3) 0.043(3) 0.004(2) 0.001(2) 0.008(2)
C3 0.033(2) 0.037(3) 0.027(2) 0.000(2) 0.002(2) 0.003(2)
C4 0.036(2) 0.029(3) 0.033(3) 0.004(2) 0.008(2) -0.001(2)
C5 0.030(2) 0.032(3) 0.027(3) 0.010(3) 0.006(2) -0.001(3)
C6 0.034(2) 0.033(3) 0.033(2) 0.005(2) -0.001(2) -0.008(2)
C7 0.040(3) 0.045(3) 0.039(3) -0.009(3) -0.011(2) -0.007(2)
C8 0.045(4) 0.050(4) 0.034(4) -0.002(4) -0.008(3) 0.004(4)
C9 0.049(3) 0.040(3) 0.034(3) 0.007(2) -0.001(2) 0.004(2)
C10 0.044(3) 0.027(3) 0.036(3) 0.004(2) 0.004(2) -0.006(2)
O1 0.092(4) 0.081(6) 0.059(4) -0.023(4) 0.025(3) 0.031(4)
O2 0.059(4) 0.029(3) 0.030(3) 0.001(2) 0.002(3) 0.009(2)
O3 0.073(3) 0.057(3) 0.040(2) 0.012(2) 0.024(2) 0.009(2)
O4 0.053(3) 0.040(3) 0.029(2) 0.005(3) -0.0025(19) -0.018(3)
C11 0.048(4) 0.053(4) 0.034(4) -0.002(4) 0.003(3) -0.013(4)
C12 0.048(3) 0.036(3) 0.031(3) 0.005(2) 0.002(2) -0.005(2)
C13 0.035(2) 0.024(2) 0.029(2) 0.0027(18) 0.001(2) 0.0001(18)
C14 0.036(2) 0.029(2) 0.023(2) -0.002(2) 0.001(2) 0.0039(19)
C15 0.027(2) 0.035(3) 0.023(3) -0.009(3) -0.003(2) 0.000(3)
C16 0.041(3) 0.036(3) 0.030(3) 0.000(2) 0.001(2) 0.010(2)
C17 0.048(3) 0.041(3) 0.030(3) 0.006(2) -0.002(2) -0.003(2)
C18 0.044(4) 0.065(5) 0.031(4) -0.013(4) 0.012(3) -0.011(4)
C19 0.041(3) 0.051(3) 0.048(4) -0.013(3) 0.010(3) 0.005(3)
C20 0.036(3) 0.039(3) 0.042(3) -0.004(2) 0.000(2) 0.008(2)
O5 0.095(5) 0.095(6) 0.060(4) -0.021(4) -0.012(4) -0.032(5)
O6 0.058(2) 0.053(3) 0.037(2) 0.0078(19) -0.010(2) 0.001(2)
O7 0.059(4) 0.041(4) 0.027(4) 0.001(2) -0.002(3) 0.003(3)
O8 0.047(2) 0.037(2) 0.029(2) 0.003(2) 0.0070(18) 0.020(3)
C1' 0.074(14) 0.077(15) 0.079(15) 0.017(13) -0.011(12) -0.006(12)
C2' 0.079(11) 0.076(12) 0.082(13) 0.014(10) -0.003(11) 0.004(10)
C3' 0.071(10) 0.070(11) 0.073(12) 0.004(9) 0.005(10) -0.003(9)
C4' 0.071(11) 0.079(12) 0.081(13) -0.007(11) 0.003(10) 0.004(10)
C5' 0.050(9) 0.053(11) 0.059(11) -0.012(9) -0.012(9) -0.012(9)
C6' 0.052(9) 0.047(9) 0.058(10) -0.013(8) -0.007(8) 0.010(7)
C7' 0.054(9) 0.061(11) 0.067(11) -0.001(9) -0.003(9) 0.005(9)
C8' 0.056(11) 0.064(13) 0.064(12) -0.003(11) 0.010(10) -0.010(10)
C9' 0.070(11) 0.066(11) 0.062(11) -0.014(9) 0.001(9) -0.013(9)
C10' 0.064(10) 0.049(9) 0.069(11) -0.008(9) -0.009(9) -0.001(8)
O1' 0.105(15) 0.097(18) 0.079(16) 0.034(14) -0.003(13) -0.054(14)
O2' 0.084(13) 0.082(13) 0.083(14) 0.015(11) 0.003(11) -0.008(11)
O3' 0.088(10) 0.089(11) 0.096(13) 0.005(9) 0.006(10) -0.011(9)
O4' 0.070(9) 0.062(11) 0.060(11) -0.021(9) -0.009(8) 0.005(10)
C11' 0.065(12) 0.059(12) 0.064(13) 0.003(11) 0.001(11) 0.004(12)
C12' 0.065(9) 0.049(9) 0.046(9) 0.003(8) 0.000(8) 0.007(8)
C13' 0.061(9) 0.043(8) 0.056(10) 0.008(8) 0.001(8) -0.003(8)
C14' 0.064(9) 0.048(9) 0.053(10) 0.004(8) 0.012(8) -0.007(8)
C15' 0.055(9) 0.053(10) 0.055(11) 0.020(9) 0.010(8) 0.003(9)
C16' 0.041(8) 0.069(11) 0.059(11) 0.007(10) 0.011(9) -0.004(8)
C17' 0.074(11) 0.052(10) 0.053(11) -0.008(9) 0.004(9) 0.004(9)
C18' 0.070(13) 0.072(14) 0.056(14) 0.008(12) 0.016(11) 0.006(12)
C19' 0.070(10) 0.069(11) 0.068(12) 0.003(10) 0.011(10) -0.015(10)
C20' 0.065(11) 0.077(11) 0.080(13) 0.003(10) -0.004(10) -0.004(10)
O5' 0.122(17) 0.12(2) 0.12(2) -0.004(17) -0.013(16) -0.003(16)
O6' 0.080(9) 0.063(9) 0.060(10) 0.001(7) -0.008(8) 0.002(8)
O7' 0.062(11) 0.034(9) 0.057(12) -0.010(9) -0.011(9) 0.001(8)
O8' 0.055(8) 0.061(10) 0.050(9) -0.009(9) 0.013(7) -0.014(8)

loop_
_atom_type_symbol
_atom_type_description
_atom_type_scat_dispersion_real
_atom_type_scat_dispersion_imag
_atom_type_scat_source
C C 0.0033 0.0016 'International Tables Vol C Tables 4.2.6.8 and 6.1.1.4'
H H 0.0000 0.0000 'International Tables Vol C Tables 4.2.6.8 and 6.1.1.4'
O O 0.0106 0.0060 'International Tables Vol C Tables 4.2.6.8 and 6.1.1.4'

loop_
_geom_angle_atom_site_label_1
_geom_angle_atom_site_label_2
_geom_angle_atom_site_label_3
_geom_angle
O1 C1 O2 125.0(14)
O1 C1 O3 123.6(13)
O2 C1 O3 111.4(7)
O3 C2 C3 103.4(5)
O3 C2 H2A 111.1
C3 C2 H2A 111.1
O3 C2 H2B 111.1
C3 C2 H2B 111.1
H2A C2 H2B 109.0
O2 C3 C4 108.9(6)
O2 C3 C2 102.7(6)
C4 C3 C2 114.8(5)
O2 C3 H3 110.0
C4 C3 H3 110.0
C2 C3 H3 110.0
O4 C4 C3 108.9(5)
O4 C4 H4A 109.9
C3 C4 H4A 109.9
O4 C4 H4B 109.9
C3 C4 H4B 109.9
H4A C4 H4B 108.3
O4 C5 C6 125.0(6)
O4 C5 C10 115.7(6)
C6 C5 C10 119.3(6)
C5 C6 C7 120.0(6)
C5 C6 H6 120.0
C7 C6 H6 120.0
C8 C7 C6 120.4(7)
C8 C7 H7 119.8
C6 C7 H7 119.8
C7 C8 C9 120.6(8)
C7 C8 H8 119.7
C9 C8 H8 119.7
C10 C9 C8 119.7(7)
C10 C9 H9 120.2
C8 C9 H9 120.2
C9 C10 C5 120.0(6)
C9 C10 H10 120.0
C5 C10 H10 120.0
C1 O2 C3 111.6(9)
C1 O3 C2 109.6(6)
C5 O4 C4 118.3(6)
O5 C11 O6 123.8(11)
O5 C11 O7 124.6(11)
O6 C11 O7 111.6(9)
O6 C12 C13 102.8(5)
O6 C12 H12A 111.2
C13 C12 H12A 111.2
O6 C12 H12B 111.2
C13 C12 H12B 111.2
H12A C12 H12B 109.1
O7 C13 C14 110.4(6)
O7 C13 C12 104.2(6)
C14 C13 C12 111.6(4)
O7 C13 H13 110.2
C14 C13 H13 110.2
C12 C13 H13 110.2
O8 C14 C13 107.5(5)
O8 C14 H14A 110.2
C13 C14 H14A 110.2
O8 C14 H14B 110.2
C13 C14 H14B 110.2
H14A C14 H14B 108.5
O8 C15 C16 115.1(5)
O8 C15 C20 123.8(6)
C16 C15 C20 121.1(6)
C15 C16 C17 119.2(6)
C15 C16 H16 120.4
C17 C16 H16 120.4
C16 C17 C18 121.3(7)
C16 C17 H17 119.4
C18 C17 H17 119.4
C19 C18 C17 118.2(9)
C19 C18 H18 120.9
C17 C18 H18 120.9
C18 C19 C20 121.7(7)
C18 C19 H19 119.1
C20 C19 H19 119.1
C15 C20 C19 118.5(6)
C15 C20 H20 120.8
C19 C20 H20 120.8
C11 O6 C12 110.0(6)
C11 O7 C13 109.5(9)
C15 O8 C14 117.7(5)
O1' C1' O3' 149(9)
O1' C1' O2' 118(8)
O3' C1' O2' 93(4)
C3' C2' O3' 102(3)
C3' C2' H2'1 111.4
O3' C2' H2'1 111.4
C3' C2' H2'2 111.4
O3' C2' H2'2 111.4
H2'1 C2' H2'2 109.2
O2' C3' C2' 104(3)
O2' C3' C4' 110(4)
C2' C3' C4' 122(3)
O2' C3' H3' 106.7
C2' C3' H3' 106.7
C4' C3' H3' 106.7
O4' C4' C3' 109(3)
O4' C4' H4'1 109.9
C3' C4' H4'1 109.9
O4' C4' H4'2 109.9
C3' C4' H4'2 109.9
H4'1 C4' H4'2 108.3
C10' C5' C6' 121(2)
C10' C5' O4' 117(2)
C6' C5' O4' 122(2)
C7' C6' C5' 118(2)
C7' C6' H6' 120.8
C5' C6' H6' 120.8
C6' C7' C8' 118(3)
C6' C7' H7' 120.9
C8' C7' H7' 120.9
C7' C8' C9' 125(4)
C7' C8' H8' 117.6
C9' C8' H8' 117.6
C10' C9' C8' 115(3)
C10' C9' H9' 122.4
C8' C9' H9' 122.4
C9' C10' C5' 122(2)
C9' C10' H10' 119.1
C5' C10' H10' 119.1
C3' O2' C1' 115(5)
C1' O3' C2' 121(4)
C5' O4' C4' 115(3)
O7' C11' O5' 128(5)
O7' C11' O6' 110(4)
O5' C11' O6' 120(6)
O6' C12' C13' 107(2)
O6' C12' H12C 110.2
C13' C12' H12C 110.2
O6' C12' H12D 110.2
C13' C12' H12D 110.2
H12C C12' H12D 108.5
C12' C13' O7' 94(2)
C12' C13' C14' 107.9(19)
O7' C13' C14' 102(2)
C12' C13' H13' 116.6
O7' C13' H13' 116.6
C14' C13' H13' 116.6
O8' C14' C13' 105(2)
O8' C14' H14C 110.7
C13' C14' H14C 110.7
O8' C14' H14D 110.7
C13' C14' H14D 110.7
H14C C14' H14D 108.8
C16' C15' C20' 128(3)
C16' C15' O8' 112(2)
C20' C15' O8' 120(3)
C15' C16' C17' 121(3)
C15' C16' H16' 119.7
C17' C16' H16' 119.7
C16' C17' C18' 119(3)
C16' C17' H17' 120.3
C18' C17' H17' 120.3
C19' C18' C17' 115(4)
C19' C18' H18' 122.4
C17' C18' H18' 122.4
C18' C19' C20' 126(3)
C18' C19' H19' 117.1
C20' C19' H19' 117.1
C15' C20' C19' 111(3)
C15' C20' H20' 124.5
C19' C20' H20' 124.5
C11' O6' C12' 110(3)
C11' O7' C13' 115(4)
C14' O8' C15' 114(2)

loop_
_geom_bond_atom_site_label_1
_geom_bond_atom_site_label_2
_geom_bond_distance
C1 O1 1.209(10)
C1 O2 1.293(18)
C1 O3 1.341(14)
C2 O3 1.436(9)
C2 C3 1.510(9)
C2 H2A 0.9700
C2 H2B 0.9700
C3 O2 1.435(11)
C3 C4 1.480(8)
C3 H3 0.9800
C4 O4 1.431(8)
C4 H4A 0.9700
C4 H4B 0.9700
C5 O4 1.360(9)
C5 C6 1.376(9)
C5 C10 1.408(8)
C6 C7 1.405(9)
C6 H6 0.9300
C7 C8 1.357(12)
C7 H7 0.9300
C8 C9 1.388(12)
C8 H8 0.9300
C9 C10 1.388(8)
C9 H9 0.9300
C10 H10 0.9300
C11 O5 1.221(11)
C11 O6 1.312(12)
C11 O7 1.369(15)
C12 O6 1.423(8)
C12 C13 1.540(8)
C12 H12A 0.9700
C12 H12B 0.9700
C13 O7 1.383(13)
C13 C14 1.517(7)
C13 H13 0.9800
C14 O8 1.407(8)
C14 H14A 0.9700
C14 H14B 0.9700
C15 O8 1.372(8)
C15 C16 1.373(9)
C15 C20 1.382(8)
C16 C17 1.378(8)
C16 H16 0.9300
C17 C18 1.390(11)
C17 H17 0.9300
C18 C19 1.373(13)
C18 H18 0.9300
C19 C20 1.390(9)
C19 H19 0.9300
C20 H20 0.9300
C1' O1' 1.00(5)
C1' O3' 1.37(6)
C1' O2' 1.56(10)
C2' C3' 1.42(5)
C2' O3' 1.43(4)
C2' H2'1 0.9700
C2' H2'2 0.9700
C3' O2' 1.41(7)
C3' C4' 1.51(5)
C3' H3' 0.9800
C4' O4' 1.42(5)
C4' H4'1 0.9700
C4' H4'2 0.9700
C5' C10' 1.37(2)
C5' C6' 1.38(2)
C5' O4' 1.42(4)
C6' C7' 1.37(2)
C6' H6' 0.9300
C7' C8' 1.38(3)
C7' H7' 0.9300
C8' C9' 1.38(3)
C8' H8' 0.9300
C9' C10' 1.37(3)
C9' H9' 0.9300
C10' H10' 0.9300
C11' O7' 1.19(7)
C11' O5' 1.22(6)
C11' O6' 1.29(5)
C12' O6' 1.40(3)
C12' C13' 1.48(4)
C12' H12C 0.9700
C12' H12D 0.9700
C13' O7' 1.51(4)
C13' C14' 1.60(4)
C13' H13' 0.9800
C14' O8' 1.36(4)
C14' H14C 0.9700
C14' H14D 0.9700
C15' C16' 1.30(4)
C15' C20' 1.34(4)
C15' O8' 1.42(4)
C16' C17' 1.36(4)
C16' H16' 0.9300
C17' C18' 1.42(5)
C17' H17' 0.9300
C18' C19' 1.38(5)
C18' H18' 0.9300
C19' C20' 1.42(4)
C19' H19' 0.9300
C20' H20' 0.9300

loop_
_geom_hbond_atom_site_label_D
_geom_hbond_atom_site_label_H
_geom_hbond_atom_site_label_A
_geom_hbond_distance_DH
_geom_hbond_distance_HA
_geom_hbond_distance_DA
_geom_hbond_angle_DHA
_geom_hbond_site_symmetry_A
_geom_hbond_publ_flag
C2^a H2A^a O6^a 0.97 2.62 3.460(8) 144.4 3_465 yes
C2^a H2B^a O2^a 0.97 2.62 3.475(12) 147.6 1_565 yes
C12^a H12A^a O1^a 0.97 2.59 3.127(9) 115.3 . yes
C12^a H12B^a O7^a 0.97 2.61 3.423(13) 141.1 1_545 yes
C16^a H16^a O4^a 0.93 2.65 3.559(9) 164.8 4_554 yes
C2'^b H2'2^b O2'^b 0.97 2.65 3.55(6) 154.7 1_545 yes
C2'^b H2'1^b O6'^b 0.97 2.62 3.51(4) 152.5 3_465 yes
C10'^b H10'^b O8'^b 0.93 2.64 3.55(3) 166.8 4 yes
C2^a H2A^a O6^a 0.97 2.62 3.460(8) 144.4 3_465 yes
C2^a H2B^a O2^a 0.97 2.62 3.475(12) 147.6 1_565 yes
C12^a H12A^a O1^a 0.97 2.59 3.127(9) 115.3 . yes
C12^a H12B^a O7^a 0.97 2.61 3.423(13) 141.1 1_545 yes
C16^a H16^a O4^a 0.93 2.65 3.559(9) 164.8 4_554 yes
C2'^b H2'2^b O2'^b 0.97 2.65 3.55(6) 154.7 1_545 yes
C2'^b H2'1^b O6'^b 0.97 2.62 3.51(4) 152.5 3_465 yes
C10'^b H10'^b O8'^b 0.93 2.64 3.55(3) 166.8 4 yes

loop_
_geom_torsion_atom_site_label_1
_geom_torsion_atom_site_label_2
_geom_torsion_atom_site_label_3
_geom_torsion_atom_site_label_4
_geom_torsion
O3 C2 C3 O2 -11.0(8)
O3 C2 C3 C4 107.1(6)
O2 C3 C4 O4 -67.0(8)
C2 C3 C4 O4 178.5(6)
O4 C5 C6 C7 177.8(6)
C10 C5 C6 C7 -0.3(3)
C5 C6 C7 C8 -0.4(4)
C6 C7 C8 C9 1.0(7)
C7 C8 C9 C10 -0.8(8)
C8 C9 C10 C5 0.0(7)
O4 C5 C10 C9 -177.8(6)
C6 C5 C10 C9 0.5(6)
O1 C1 O2 C3 177.3(10)
O3 C1 O2 C3 -4.0(13)
C4 C3 O2 C1 -112.5(10)
C2 C3 O2 C1 9.6(11)
O1 C1 O3 C2 174.7(9)
O2 C1 O3 C2 -3.9(12)
C3 C2 O3 C1 9.5(8)
C6 C5 O4 C4 0.7(9)
C10 C5 O4 C4 178.9(5)
C3 C4 O4 C5 177.9(6)
O6 C12 C13 O7 -13.3(7)
O6 C12 C13 C14 105.8(5)
O7 C13 C14 O8 -64.0(7)
C12 C13 C14 O8 -179.3(5)
O8 C15 C16 C17 -179.2(5)
C20 C15 C16 C17 0.2(3)
C15 C16 C17 C18 0.4(4)
C16 C17 C18 C19 -1.0(7)
C17 C18 C19 C20 1.1(8)
O8 C15 C20 C19 179.2(6)
C16 C15 C20 C19 -0.1(5)
C18 C19 C20 C15 -0.5(7)
O5 C11 O6 C12 176.8(9)
O7 C11 O6 C12 -5.5(10)
C13 C12 O6 C11 11.6(7)
O5 C11 O7 C13 173.6(9)
O6 C11 O7 C13 -4.0(12)
C14 C13 O7 C11 -109.1(8)
C12 C13 O7 C11 10.8(9)
C16 C15 O8 C14 178.8(5)
C20 C15 O8 C14 -0.5(8)
C13 C14 O8 C15 178.5(5)
O3' C2' C3' O2' 22(4)
O3' C2' C3' C4' -102(3)
O2' C3' C4' O4' 63(4)
C2' C3' C4' O4' -175(3)
C10' C5' C6' C7' 0.0(5)
O4' C5' C6' C7' 179(2)
C5' C6' C7' C8' 0.1(5)
C6' C7' C8' C9' -0.3(11)
C7' C8' C9' C10' 0.3(13)
C8' C9' C10' C5' -0.2(13)
C6' C5' C10' C9' 0.0(10)
O4' C5' C10' C9' -179(2)
C2' C3' O2' C1' -20(5)
C4' C3' O2' C1' 113(4)
O1' C1' O2' C3' -177(5)
O3' C1' O2' C3' 7(5)
O1' C1' O3' C2' -164(9)
O2' C1' O3' C2' 9(4)
C3' C2' O3' C1' -21(4)
C10' C5' O4' C4' -177(2)
C6' C5' O4' C4' 4(4)
C3' C4' O4' C5' 179(3)
O6' C12' C13' O7' -7(3)
O6' C12' C13' C14' -111(2)
C12' C13' C14' O8' 177(2)
O7' C13' C14' O8' 78(3)
C20' C15' C16' C17' 0.0(6)
O8' C15' C16' C17' 179.5(19)
C15' C16' C17' C18' -0.2(5)
C16' C17' C18' C19' 0.6(10)
C17' C18' C19' C20' -0.8(15)
C16' C15' C20' C19' -0.1(10)
O8' C15' C20' C19' -180(2)
C18' C19' C20' C15' 0.6(14)
O7' C11' O6' C12' 14(5)
O5' C11' O6' C12' 179(4)
C13' C12' O6' C11' -3(4)
O5' C11' O7' C13' 177(4)
O6' C11' O7' C13' -20(5)
C12' C13' O7' C11' 17(4)
C14' C13' O7' C11' 126(4)
C13' C14' O8' C15' -179(2)
C16' C15' O8' C14' 180(2)
C20' C15' O8' C14' 0(3)
